data_8000074
loop_
_publ_author_name
'Reddy, J. Sreedhar'
'Kale, Tejaswini'
'Balaji, Ganapathy'
'Chandrasekaran, A.'
'Thayumanavan, S.'

_publ_section_title
;
 Cyclopentadithiophene-Based Organic Semiconductors: Effect of Fluorinated
 Substituents on Electrochemical and Charge Transport Properties
;
_journal_issue 6
_journal_name_full 'The Journal of Physical Chemistry Letters'
_journal_page_first 648
_journal_paper_doi 10.1021/jz200126s
_journal_volume 2
_journal_year 2011
_chemical_formula_sum 'C23 H16 O2 S2'
_chemical_formula_weight 388.48
_space_group_IT_number 56
_symmetry_cell_setting orthorhombic
_symmetry_space_group_name_Hall '-P 2ab 2ac'
_symmetry_space_group_name_H-M 'P c c n'
_atom_sites_solution_hydrogens geom
_atom_sites_solution_primary direct
_atom_sites_solution_secondary difmap
_audit_creation_method SHELXL-97
_cell_angle_alpha 90.00
_cell_angle_beta 90.00
_cell_angle_gamma 90.00
_cell_formula_units_Z 4
_cell_length_a 5.96860(10)
_cell_length_b 13.7161(4)
_cell_length_c 22.6208(6)
_cell_measurement_temperature 293(2)
_cell_volume 1851.87(8)
_computing_structure_refinement 'SHELXL-97 (Sheldrick, 1997)'
_computing_structure_solution 'SHELXS-97 (Sheldrick, 1990)'
_diffrn_ambient_temperature 293(2)
_diffrn_measured_fraction_theta_full 0.986
_diffrn_measured_fraction_theta_max 0.986
_diffrn_measurement_device_type 'Nonius KappaCCD area detector'
_diffrn_radiation_monochromator graphite
_diffrn_radiation_source 'fine-focus sealed tube'
_diffrn_radiation_type MoK\a
_diffrn_radiation_wavelength 0.71073
_diffrn_reflns_av_R_equivalents 0.0135
_diffrn_reflns_av_sigmaI/netI 0.0206
_diffrn_reflns_limit_h_max 6
_diffrn_reflns_limit_h_min -6
_diffrn_reflns_limit_k_max 16
_diffrn_reflns_limit_k_min -16
_diffrn_reflns_limit_l_max 26
_diffrn_reflns_limit_l_min -26
_diffrn_reflns_number 2893
_diffrn_reflns_theta_full 25.03
_diffrn_reflns_theta_max 25.03
_diffrn_reflns_theta_min 4.14
_exptl_absorpt_coefficient_mu 0.303
_exptl_absorpt_correction_type none
_exptl_crystal_colour Yellow
_exptl_crystal_density_diffrn 1.393
_exptl_crystal_density_method 'not measured'
_exptl_crystal_description needle
_exptl_crystal_F_000 808
_exptl_crystal_size_max 1.00
_exptl_crystal_size_mid 0.10
_exptl_crystal_size_min 0.10
_refine_diff_density_max 0.198
_refine_diff_density_min -0.217
_refine_diff_density_rms 0.033
_refine_ls_extinction_method none
_refine_ls_goodness_of_fit_ref 1.060
_refine_ls_hydrogen_treatment constr
_refine_ls_matrix_type full
_refine_ls_number_parameters 123
_refine_ls_number_reflns 1616
_refine_ls_number_restraints 0
_refine_ls_restrained_S_all 1.060
_refine_ls_R_factor_all 0.0571
_refine_ls_R_factor_gt 0.0433
_refine_ls_shift/su_max 0.000
_refine_ls_shift/su_mean 0.000
_refine_ls_structure_factor_coef Fsqd
_refine_ls_weighting_details 'calc w=1/[\s^2^(Fo^2^)+(0.0553P)^2^+0.7613P] where P=(Fo^2^+2Fc^2^)/3'
_refine_ls_weighting_scheme calc
_refine_ls_wR_factor_gt 0.1125
_refine_ls_wR_factor_ref 0.1212
_reflns_number_gt 1279
_reflns_number_total 1616
_reflns_threshold_expression >2sigma(I)
_cod_data_source_file jz200126s_si_002.cif
_cod_data_source_block js14
_cod_depositor_comments
;
The following automatic conversions were performed:

'_symmetry_cell_setting' value 'Orthorhombic' changed to
'orthorhombic' according to
/home/saulius/struct/CIF-dictionaries/cif_core.dic dictionary named
'cif_core.dic' version 2.4.1 from 2010-06-29.

Automatic conversion script
Id: cif_fix_values 1715 2011-07-08 13:25:40Z adriana 
;
_cod_original_sg_symbol_H-M Pccn
_cod_database_code 8000074

loop_
_symmetry_equiv_pos_as_xyz
'x, y, z'
'-x+1/2, -y+1/2, z'
'x+1/2, -y, -z+1/2'
'-x, y+1/2, -z+1/2'
'-x, -y, -z'
'x-1/2, y-1/2, -z'
'-x-1/2, y, z-1/2'
'x, -y-1/2, z-1/2'

loop_
_atom_site_label
_atom_site_type_symbol
_atom_site_fract_x
_atom_site_fract_y
_atom_site_fract_z
_atom_site_U_iso_or_equiv
_atom_site_adp_type
_atom_site_occupancy
_atom_site_symmetry_multiplicity
_atom_site_calc_flag
_atom_site_refinement_flags
S1 S -0.00060(11) 0.15222(5) 0.43045(2) 0.0672(3) Uani 1 1 d .
O1 O 0.1371(3) 0.31681(14) 0.24357(6) 0.0832(6) Uani 1 1 d .
C1 C 0.1560(4) 0.21619(17) 0.38084(9) 0.0617(6) Uani 1 1 d .
C2 C 0.0953(4) 0.19589(18) 0.32377(9) 0.0624(6) Uani 1 1 d .
C3 C -0.0788(5) 0.12845(18) 0.31968(10) 0.0672(7) Uani 1 1 d .
H3 H -0.1392 0.1074 0.2840 0.081 Uiso 1 1 calc R
C4 C -0.1518(4) 0.09633(18) 0.37388(9) 0.0629(6) Uani 1 1 d .
C5 C 0.2500 0.2500 0.28140(13) 0.0684(9) Uani 1 2 d S
C6 C 0.1537(5) 0.2842(2) 0.18706(10) 0.0848(9) Uani 1 1 d .
H6A H 0.1805 0.3380 0.1601 0.102 Uiso 1 1 calc R
H6B H 0.0173 0.2510 0.1752 0.102 Uiso 1 1 calc R
C7 C -0.3250(4) 0.02439(17) 0.38740(10) 0.0645(6) Uani 1 1 d .
C8 C -0.5073(5) 0.0118(2) 0.34959(13) 0.0776(8) Uani 1 1 d .
H8 H -0.5176 0.0497 0.3156 0.093 Uiso 1 1 calc R
C9 C -0.6716(5) -0.0552(2) 0.36151(14) 0.0849(8) Uani 1 1 d .
H9 H -0.7914 -0.0624 0.3356 0.102 Uiso 1 1 calc R
C10 C -0.6600(5) -0.1122(2) 0.41202(14) 0.0849(8) Uani 1 1 d .
H10 H -0.7725 -0.1570 0.4205 0.102 Uiso 1 1 calc R
C11 C -0.4805(6) -0.1017(2) 0.44928(13) 0.0872(9) Uani 1 1 d .
H11 H -0.4706 -0.1405 0.4829 0.105 Uiso 1 1 calc R
C12 C -0.3145(5) -0.03452(19) 0.43749(11) 0.0751(7) Uani 1 1 d .
H12 H -0.1941 -0.0284 0.4633 0.090 Uiso 1 1 calc R

loop_
_atom_site_aniso_label
_atom_site_aniso_U_11
_atom_site_aniso_U_22
_atom_site_aniso_U_33
_atom_site_aniso_U_23
_atom_site_aniso_U_13
_atom_site_aniso_U_12
S1 0.0825(5) 0.0744(5) 0.0446(4) -0.0010(2) -0.0012(3) 0.0003(3)
O1 0.1177(15) 0.0864(11) 0.0456(9) 0.0043(8) -0.0029(9) 0.0460(11)
C1 0.0723(15) 0.0677(14) 0.0452(11) -0.0010(10) -0.0018(10) 0.0125(11)
C2 0.0755(15) 0.0667(14) 0.0451(12) -0.0006(10) -0.0055(11) 0.0171(13)
C3 0.0796(16) 0.0707(15) 0.0511(13) -0.0061(11) -0.0132(12) 0.0169(14)
C4 0.0727(15) 0.0638(13) 0.0523(12) -0.0031(11) -0.0093(11) 0.0133(12)
C5 0.090(2) 0.071(2) 0.0446(16) 0.000 0.000 0.031(2)
C6 0.121(2) 0.0824(18) 0.0513(13) 0.0001(12) -0.0161(14) 0.0182(16)
C7 0.0761(16) 0.0582(13) 0.0592(13) -0.0060(11) -0.0042(11) 0.0132(12)
C8 0.0859(18) 0.0660(16) 0.0809(18) 0.0016(13) -0.0141(14) 0.0127(15)
C9 0.087(2) 0.0696(16) 0.099(2) -0.0079(15) -0.0145(16) 0.0079(16)
C10 0.089(2) 0.0664(17) 0.099(2) -0.0129(16) 0.0080(17) -0.0010(15)
C11 0.117(3) 0.0740(18) 0.0701(16) -0.0007(14) 0.0046(16) -0.0011(17)
C12 0.091(2) 0.0747(16) 0.0591(14) -0.0048(12) -0.0054(13) 0.0040(15)

loop_
_atom_type_symbol
_atom_type_description
_atom_type_scat_dispersion_real
_atom_type_scat_dispersion_imag
_atom_type_scat_source
C C 0.0033 0.0016 'International Tables Vol C Tables 4.2.6.8 and 6.1.1.4'
H H 0.0000 0.0000 'International Tables Vol C Tables 4.2.6.8 and 6.1.1.4'
O O 0.0106 0.0060 'International Tables Vol C Tables 4.2.6.8 and 6.1.1.4'
S S 0.1246 0.1234 'International Tables Vol C Tables 4.2.6.8 and 6.1.1.4'

loop_
_geom_angle_atom_site_label_1
_geom_angle_atom_site_label_2
_geom_angle_atom_site_label_3
_geom_angle
_geom_angle_site_symmetry_1
_geom_angle_site_symmetry_3
C1 S1 C4 91.55(12) . .
C6 O1 C5 108.63(18) . .
C2 C1 C1 109.49(15) . 2
C2 C1 S1 111.76(19) . .
C1 C1 S1 138.68(8) 2 .
C1 C2 C3 113.3(2) . .
C1 C2 C5 109.5(2) . .
C3 C2 C5 137.13(19) . .
C4 C3 C2 112.9(2) . .
C4 C3 H3 123.5 . .
C2 C3 H3 123.5 . .
C3 C4 C7 128.9(2) . .
C3 C4 S1 110.5(2) . .
C7 C4 S1 120.62(17) . .
O1 C5 O1 106.1(2) 2 .
O1 C5 C2 110.58(12) . 2
O1 C5 C2 113.87(12) . .
C2 C5 C2 102.1(2) 2 .
O1 C6 C6 105.35(15) . 2
O1 C6 H6A 110.7 . .
C6 C6 H6A 110.7 2 .
O1 C6 H6B 110.7 . .
C6 C6 H6B 110.7 2 .
H6A C6 H6B 108.8 . .
C12 C7 C8 117.5(3) . .
C12 C7 C4 122.0(2) . .
C8 C7 C4 120.5(2) . .
C9 C8 C7 121.3(3) . .
C9 C8 H8 119.3 . .
C7 C8 H8 119.3 . .
C8 C9 C10 120.3(3) . .
C8 C9 H9 119.8 . .
C10 C9 H9 119.8 . .
C11 C10 C9 119.1(3) . .
C11 C10 H10 120.4 . .
C9 C10 H10 120.4 . .
C10 C11 C12 120.8(3) . .
C10 C11 H11 119.6 . .
C12 C11 H11 119.6 . .
C11 C12 C7 120.8(3) . .
C11 C12 H12 119.6 . .
C7 C12 H12 119.6 . .

loop_
_geom_bond_atom_site_label_1
_geom_bond_atom_site_label_2
_geom_bond_distance
_geom_bond_site_symmetry_2
S1 C1 1.704(2) .
S1 C4 1.743(2) .
O1 C6 1.358(3) .
O1 C5 1.423(2) .
C1 C2 1.369(3) .
C1 C1 1.456(5) 2
C2 C3 1.394(4) .
C2 C5 1.524(3) .
C3 C4 1.374(3) .
C3 H3 0.9300 .
C4 C7 1.461(3) .
C5 C2 1.524(3) 2
C6 C6 1.484(5) 2
C6 H6A 0.9700 .
C6 H6B 0.9700 .
C7 C12 1.393(3) .
C7 C8 1.395(4) .
C8 C9 1.371(4) .
C8 H8 0.9300 .
C9 C10 1.386(4) .
C9 H9 0.9300 .
C10 C11 1.370(4) .
C10 H10 0.9300 .
C11 C12 1.380(4) .
C11 H11 0.9300 .
C12 H12 0.9300 .

loop_
_geom_torsion_atom_site_label_1
_geom_torsion_atom_site_label_2
_geom_torsion_atom_site_label_3
_geom_torsion_atom_site_label_4
_geom_torsion
_geom_torsion_site_symmetry_1
_geom_torsion_site_symmetry_4
C4 S1 C1 C2 0.10(18) . .
C4 S1 C1 C1 -176.5(4) . 2
C1 C1 C2 C3 177.7(2) 2 .
S1 C1 C2 C3 0.1(3) . .
C1 C1 C2 C5 1.1(3) 2 .
S1 C1 C2 C5 -176.46(12) . .
C1 C2 C3 C4 -0.3(3) . .
C5 C2 C3 C4 174.9(2) . .
C2 C3 C4 C7 -178.1(2) . .
C2 C3 C4 S1 0.4(3) . .
C1 S1 C4 C3 -0.27(18) . .
C1 S1 C4 C7 178.37(19) . .
C6 O1 C5 O1 8.27(16) . 2
C6 O1 C5 C2 132.2(2) . 2
C6 O1 C5 C2 -113.6(2) . .
C1 C2 C5 O1 121.0(2) . 2
C3 C2 C5 O1 -54.3(3) . 2
C1 C2 C5 O1 -119.6(2) . .
C3 C2 C5 O1 65.1(3) . .
C1 C2 C5 C2 -0.45(12) . 2
C3 C2 C5 C2 -175.8(3) . 2
C5 O1 C6 C6 -20.0(4) . 2
C3 C4 C7 C12 148.9(3) . .
S1 C4 C7 C12 -29.5(3) . .
C3 C4 C7 C8 -30.4(4) . .
S1 C4 C7 C8 151.2(2) . .
C12 C7 C8 C9 0.7(4) . .
C4 C7 C8 C9 -179.9(2) . .
C7 C8 C9 C10 0.2(4) . .
C8 C9 C10 C11 -1.0(4) . .
C9 C10 C11 C12 1.0(4) . .
C10 C11 C12 C7 -0.1(4) . .
C8 C7 C12 C11 -0.8(4) . .
C4 C7 C12 C11 179.9(2) . .
